data_7240088
loop_
_publ_author_name
'Safin, Damir'
'Mahmoudi, Ghodrat'
'Akbari Afkhami, Farhad'
'Gupta, Arunava'
'Qu, Fengrui'
'Kose, Muhammet'
'Zubkov, Fedor Ivanovich'
'Zangrando, Ennio'
'Alkorta, Ibon'

_publ_section_title
;
 Supramolecular lead(II) architectures engineered by tetrel bonds
;
_journal_name_full CrystEngComm
_journal_paper_doi 10.1039/D0CE00102C
_journal_year 2020
_chemical_formula_moiety 'C28 H24 N12 O8 Pb2 S2'
_chemical_formula_sum 'C28 H24 N12 O8 Pb2 S2'
_chemical_formula_weight 1135.09
_space_group_crystal_system monoclinic
_space_group_IT_number 9
_space_group_name_Hall 'C -2yc'
_space_group_name_H-M_alt 'C 1 c 1'
_atom_sites_solution_hydrogens geom
_audit_creation_method SHELXL-2014/7
_audit_update_record
;
2019-10-22 deposited with the CCDC.	2020-03-06 downloaded from the CCDC.
;
_cell_angle_alpha 90
_cell_angle_beta 102.955(4)
_cell_angle_gamma 90
_cell_formula_units_Z 2
_cell_length_a 7.0192(4)
_cell_length_b 16.1126(7)
_cell_length_c 15.0998(8)
_cell_measurement_reflns_used 3749
_cell_measurement_temperature 293(2)
_cell_measurement_theta_max 28.37
_cell_measurement_theta_min 2.66
_cell_volume 1664.28(15)
_computing_cell_refinement 'SAINT 7.46A (Bruker-AXS, 2011)'
_computing_data_collection 'APEX2 v2011.4.0 (Bruker-AXS, 2011)'
_computing_data_reduction 'SAINT 7.46A (Bruker-AXS, 2011)'
_computing_structure_refinement 'SHELXL-2014/7 (Sheldrick, 2014)'
_computing_structure_solution 'SHELXS-97 (Sheldrick, 2008)'
_diffrn_ambient_temperature 293(2)
_diffrn_measured_fraction_theta_full 1.000
_diffrn_measured_fraction_theta_max 1.000
_diffrn_measurement_device_type 'Bruker SMART APEX'
_diffrn_measurement_method '\f and \w scans'
_diffrn_radiation_monochromator graphite
_diffrn_radiation_source 'fine-focus sealed tube'
_diffrn_radiation_type MoK\a
_diffrn_radiation_wavelength 0.71073
_diffrn_reflns_av_R_equivalents 0.1257
_diffrn_reflns_av_unetI/netI 0.1005
_diffrn_reflns_Laue_measured_fraction_full 1.000
_diffrn_reflns_Laue_measured_fraction_max 1.000
_diffrn_reflns_limit_h_max 9
_diffrn_reflns_limit_h_min -9
_diffrn_reflns_limit_k_max 22
_diffrn_reflns_limit_k_min -22
_diffrn_reflns_limit_l_max 20
_diffrn_reflns_limit_l_min -20
_diffrn_reflns_number 15951
_diffrn_reflns_point_group_measured_fraction_full 1.000
_diffrn_reflns_point_group_measured_fraction_max 1.000
_diffrn_reflns_theta_full 25.242
_diffrn_reflns_theta_max 29.161
_diffrn_reflns_theta_min 2.528
_exptl_absorpt_coefficient_mu 10.298
_exptl_absorpt_correction_T_max 0.2143
_exptl_absorpt_correction_T_min 0.1605
_exptl_absorpt_correction_type multi-scan
_exptl_absorpt_process_details 'Bruker SADABS, 2010'
_exptl_crystal_colour yellow
_exptl_crystal_density_diffrn 2.265
_exptl_crystal_description block
_exptl_crystal_F_000 1072
_exptl_crystal_size_max 0.28
_exptl_crystal_size_mid 0.25
_exptl_crystal_size_min 0.25
_refine_diff_density_max 4.377
_refine_diff_density_min -3.259
_refine_diff_density_rms 0.240
_refine_ls_abs_structure_details
;
 Refined as an inversion twin.
;
_refine_ls_abs_structure_Flack 0.257(17)
_refine_ls_extinction_method none
_refine_ls_goodness_of_fit_ref 1.059
_refine_ls_hydrogen_treatment constr
_refine_ls_matrix_type full
_refine_ls_number_parameters 236
_refine_ls_number_reflns 4471
_refine_ls_number_restraints 35
_refine_ls_restrained_S_all 1.056
_refine_ls_R_factor_all 0.0450
_refine_ls_R_factor_gt 0.0423
_refine_ls_shift/su_max 0.001
_refine_ls_shift/su_mean 0.000
_refine_ls_structure_factor_coef Fsqd
_refine_ls_weighting_details 'w=1/[\s^2^(Fo^2^)+(0.0536P)^2^+8.3600P] where P=(Fo^2^+2Fc^2^)/3'
_refine_ls_weighting_scheme calc
_refine_ls_wR_factor_gt 0.1043
_refine_ls_wR_factor_ref 0.1055
_reflns_Friedel_coverage 0.995
_reflns_Friedel_fraction_full 1.000
_reflns_Friedel_fraction_max 1.000
_reflns_number_gt 4246
_reflns_number_total 4471
_reflns_threshold_expression 'I > 2\s(I)'
_cod_data_source_file d0ce00102c1.cif
_cod_data_source_block shelx
_cod_depositor_comments
;
The following automatic conversions were performed:

data item '_exptl_absorpt_correction_type' value 'MULTI-SCAN' was
changed to 'multi-scan' in accordance with the
/home/data/users/saulius/crontab/automatic-downloads/rss-feeds/RSC/lib/dictionaries/cif_core.dic
dictionary named 'cif_core.dic' version 2.4.2 last updated on
2011-04-26.

Automatic conversion script
Id: cif_fix_values 7556 2019-12-06 15:28:31Z antanas 
;
_cod_original_sg_symbol_H-M 'C c'
_cod_database_code 7240088
_shelx_shelxl_version_number 2014/7
_shelx_space_group_comment
;
The symmetry employed for this shelxl refinement is uniquely defined
by the following loop, which should always be used as a source of
symmetry information in preference to the above space-group names.
They are only intended as comments.
;

loop_
_space_group_symop_operation_xyz
'x, y, z'
'x, -y, z+1/2'
'x+1/2, y+1/2, z'
'x+1/2, -y+1/2, z+1/2'

loop_
_atom_site_label
_atom_site_type_symbol
_atom_site_fract_x
_atom_site_fract_y
_atom_site_fract_z
_atom_site_U_iso_or_equiv
_atom_site_adp_type
_atom_site_occupancy
_atom_site_site_symmetry_order
_atom_site_calc_flag
_atom_site_refinement_flags_posn
_atom_site_refinement_flags_adp
_atom_site_refinement_flags_occupancy
_atom_site_disorder_assembly
_atom_site_disorder_group
Pb Pb 0.18615(6) 0.27980(2) 0.58793(5) 0.01214(13) Uani 1 1 d . . . . .
S1 S 0.7645(5) 0.1988(3) 0.5004(3) 0.0301(8) Uani 1 1 d . . . . .
O1 O 0.1830(17) 0.3957(7) 0.4644(6) 0.021(2) Uani 1 1 d . . . . .
N1 N 0.2077(15) 0.1228(6) 0.5514(7) 0.0122(18) Uani 1 1 d . . . . .
N2 N 0.2475(18) 0.2372(7) 0.4278(7) 0.0108(18) Uani 1 1 d . . . . .
N3 N 0.2650(15) 0.2995(7) 0.3692(7) 0.0134(18) Uani 1 1 d . . . . .
H3N H 0.2994 0.2891 0.3191 0.016 Uiso 1 1 calc R U . . .
N4 N 0.2590(19) 0.5729(8) 0.2017(8) 0.019(2) Uani 1 1 d . . . . .
N5 N 0.5423(16) 0.2789(8) 0.6076(10) 0.023(3) Uani 1 1 d . . . . .
N6 N 0.185(2) 0.1910(8) 0.7760(7) 0.019(2) Uani 1 1 d . . . . .
O2 O 0.3361(16) 0.2123(7) 0.7480(8) 0.024(2) Uani 1 1 d . . . . .
O3 O 0.026(2) 0.2241(7) 0.7417(9) 0.026(2) Uani 1 1 d . . . . .
O4 O 0.197(3) 0.1365(10) 0.8346(9) 0.045(4) Uani 1 1 d . . . . .
C1 C 0.172(2) 0.0655(9) 0.6082(8) 0.021(3) Uani 1 1 d . . . . .
H1 H 0.1389 0.0825 0.6618 0.025 Uiso 1 1 calc R U . . .
C2 C 0.181(5) -0.0212(7) 0.591(2) 0.022(2) Uani 1 1 d . U . . .
H2 H 0.1447 -0.0598 0.6296 0.027 Uiso 1 1 calc R U . . .
C3 C 0.246(2) -0.0471(8) 0.5153(9) 0.020(2) Uani 1 1 d . U . . .
H3 H 0.2662 -0.1031 0.5054 0.023 Uiso 1 1 calc R U . . .
C4 C 0.281(2) 0.0120(8) 0.4552(8) 0.018(2) Uani 1 1 d . . . . .
H4 H 0.3202 -0.0042 0.4030 0.021 Uiso 1 1 calc R U . . .
C5 C 0.2564(16) 0.0970(7) 0.4720(7) 0.0097(18) Uani 1 1 d . U . . .
C6 C 0.2708(19) 0.1616(9) 0.4040(7) 0.0120(19) Uani 1 1 d . U . . .
C7 C 0.298(2) 0.1362(9) 0.3126(8) 0.019(2) Uani 1 1 d . U . . .
H7A H 0.3120 0.0770 0.3110 0.029 Uiso 1 1 calc R U . . .
H7B H 0.1855 0.1528 0.2671 0.029 Uiso 1 1 calc R U . . .
H7C H 0.4124 0.1623 0.3011 0.029 Uiso 1 1 calc R U . . .
C8 C 0.2272(18) 0.3777(8) 0.3914(8) 0.013(2) Uani 1 1 d . . . . .
C9 C 0.2418(17) 0.4431(8) 0.3237(8) 0.014(2) Uani 1 1 d . . . . .
C10 C 0.2872(19) 0.5232(8) 0.3548(8) 0.017(2) Uani 1 1 d . . . . .
H10 H 0.3119 0.5349 0.4167 0.020 Uiso 1 1 calc R U . . .
C11 C 0.295(2) 0.5860(8) 0.2926(9) 0.018(2) Uani 1 1 d . . . . .
H11 H 0.3274 0.6394 0.3143 0.022 Uiso 1 1 calc R U . . .
C12 C 0.213(2) 0.4951(9) 0.1724(9) 0.021(3) Uani 1 1 d . . . . .
H12 H 0.1875 0.4851 0.1102 0.025 Uiso 1 1 calc R U . . .
C13 C 0.2024(19) 0.4289(9) 0.2298(8) 0.017(2) Uani 1 1 d . . . . .
H13 H 0.1695 0.3761 0.2065 0.021 Uiso 1 1 calc R U . . .
C15 C 0.6340(17) 0.2455(9) 0.5627(9) 0.016(2) Uani 1 1 d . . . . .

loop_
_atom_site_aniso_label
_atom_site_aniso_U_11
_atom_site_aniso_U_22
_atom_site_aniso_U_33
_atom_site_aniso_U_23
_atom_site_aniso_U_13
_atom_site_aniso_U_12
Pb 0.02043(18) 0.00629(18) 0.00920(17) -0.0011(3) 0.00225(10) 0.0000(3)
S1 0.0243(15) 0.033(2) 0.0318(19) -0.0177(17) 0.0040(13) 0.0018(14)
O1 0.044(6) 0.009(5) 0.014(4) 0.000(4) 0.013(4) 0.008(4)
N1 0.026(5) 0.004(5) 0.007(4) 0.004(4) 0.005(3) 0.003(4)
N2 0.015(5) 0.005(5) 0.011(4) 0.004(4) -0.002(4) -0.002(4)
N3 0.023(5) 0.008(5) 0.010(4) 0.001(4) 0.004(3) -0.001(4)
N4 0.030(6) 0.013(6) 0.015(5) 0.005(4) 0.005(4) 0.002(5)
N5 0.013(4) 0.025(7) 0.029(6) -0.005(5) -0.002(4) -0.007(4)
N6 0.038(7) 0.007(5) 0.012(5) -0.004(4) 0.005(4) 0.000(5)
O2 0.028(5) 0.023(6) 0.021(5) 0.002(4) 0.006(4) 0.005(4)
O3 0.029(6) 0.029(7) 0.023(5) 0.007(4) 0.008(5) 0.004(4)
O4 0.084(11) 0.029(7) 0.026(6) 0.020(5) 0.018(7) 0.009(7)
C1 0.051(8) 0.005(6) 0.007(6) -0.003(4) 0.008(6) -0.003(5)
C2 0.041(5) 0.010(5) 0.015(5) 0.006(8) 0.003(4) -0.003(9)
C3 0.039(6) 0.003(5) 0.014(5) 0.004(4) 0.002(4) 0.000(5)
C4 0.031(6) 0.008(6) 0.012(5) -0.001(4) 0.002(4) 0.008(5)
C5 0.017(4) 0.005(4) 0.005(4) -0.004(3) -0.002(3) 0.001(3)
C6 0.021(5) 0.008(5) 0.005(4) -0.003(4) -0.002(3) 0.001(4)
C7 0.040(7) 0.007(5) 0.009(4) -0.006(4) 0.003(4) -0.003(5)
C8 0.022(5) 0.008(6) 0.010(5) 0.000(4) 0.002(4) -0.001(4)
C9 0.019(5) 0.007(6) 0.014(5) 0.006(4) 0.002(4) 0.007(4)
C10 0.028(6) 0.009(6) 0.012(5) -0.001(4) 0.000(4) 0.001(5)
C11 0.028(6) 0.008(6) 0.016(6) 0.004(4) -0.002(4) 0.001(5)
C12 0.028(6) 0.020(7) 0.013(5) 0.004(5) 0.002(4) -0.004(5)
C13 0.027(6) 0.010(6) 0.011(5) 0.001(4) -0.003(4) -0.002(4)
C15 0.015(5) 0.014(6) 0.017(5) -0.001(5) -0.002(3) -0.004(4)

loop_
_atom_type_symbol
_atom_type_description
_atom_type_scat_dispersion_real
_atom_type_scat_dispersion_imag
_atom_type_scat_source
C C 0.0033 0.0016 'International Tables Vol C Tables 4.2.6.8 and 6.1.1.4'
H H 0.0000 0.0000 'International Tables Vol C Tables 4.2.6.8 and 6.1.1.4'
N N 0.0061 0.0033 'International Tables Vol C Tables 4.2.6.8 and 6.1.1.4'
O O 0.0106 0.0060 'International Tables Vol C Tables 4.2.6.8 and 6.1.1.4'
Pb Pb -3.3944 10.1111 'International Tables Vol C Tables 4.2.6.8 and 6.1.1.4'
S S 0.1246 0.1234 'International Tables Vol C Tables 4.2.6.8 and 6.1.1.4'

loop_
_geom_angle_atom_site_label_1
_geom_angle_atom_site_label_2
_geom_angle_atom_site_label_3
_geom_angle
_geom_angle_site_symmetry_1
_geom_angle_site_symmetry_3
_geom_angle_publ_flag
N5 Pb N1 85.1(4) . . ?
N5 Pb O1 86.4(4) . . ?
N1 Pb O1 122.0(3) . . ?
N5 Pb N2 74.8(4) . . ?
N1 Pb N2 61.6(3) . . ?
O1 Pb N2 60.9(3) . . ?
N5 Pb O2 72.6(4) . . ?
N1 Pb O2 76.3(3) . . ?
O1 Pb O2 151.2(4) . . ?
N2 Pb O2 128.1(3) . . ?
N5 Pb N4 83.9(4) . 2_565 ?
N1 Pb N4 155.3(3) . 2_565 ?
O1 Pb N4 79.2(4) . 2_565 ?
N2 Pb N4 135.3(4) . 2_565 ?
O2 Pb N4 79.3(4) . 2_565 ?
C8 O1 Pb 119.9(9) . . ?
C1 N1 C5 118.3(11) . . ?
C1 N1 Pb 120.8(8) . . ?
C5 N1 Pb 120.9(7) . . ?
C6 N2 N3 118.6(11) . . ?
C6 N2 Pb 123.8(8) . . ?
N3 N2 Pb 117.5(8) . . ?
C8 N3 N2 118.4(10) . . ?
C8 N3 H3N 120.8 . . ?
N2 N3 H3N 120.8 . . ?
C12 N4 C11 117.1(12) . . ?
C15 N5 Pb 127.8(10) . . ?
O4 N6 O3 121.0(15) . . ?
O4 N6 O2 120.0(14) . . ?
O3 N6 O2 118.9(13) . . ?
N6 O2 Pb 102.9(8) . . ?
N1 C1 C2 122.6(16) . . ?
N1 C1 H1 118.7 . . ?
C2 C1 H1 118.7 . . ?
C3 C2 C1 119.1(18) . . ?
C3 C2 H2 120.5 . . ?
C1 C2 H2 120.5 . . ?
C4 C3 C2 118.3(13) . . ?
C4 C3 H3 120.8 . . ?
C2 C3 H3 120.8 . . ?
C3 C4 C5 120.5(12) . . ?
C3 C4 H4 119.7 . . ?
C5 C4 H4 119.7 . . ?
N1 C5 C4 120.7(11) . . ?
N1 C5 C6 117.3(10) . . ?
C4 C5 C6 121.8(11) . . ?
N2 C6 C5 116.0(10) . . ?
N2 C6 C7 124.5(12) . . ?
C5 C6 C7 119.4(12) . . ?
C6 C7 H7A 109.5 . . ?
C6 C7 H7B 109.5 . . ?
H7A C7 H7B 109.5 . . ?
C6 C7 H7C 109.5 . . ?
H7A C7 H7C 109.5 . . ?
H7B C7 H7C 109.5 . . ?
O1 C8 N3 122.8(11) . . ?
O1 C8 C9 120.9(12) . . ?
N3 C8 C9 116.3(11) . . ?
C10 C9 C13 118.3(11) . . ?
C10 C9 C8 118.2(11) . . ?
C13 C9 C8 123.4(12) . . ?
C9 C10 C11 119.3(12) . . ?
C9 C10 H10 120.3 . . ?
C11 C10 H10 120.3 . . ?
N4 C11 C10 123.0(13) . . ?
N4 C11 H11 118.5 . . ?
C10 C11 H11 118.5 . . ?
N4 C12 C13 123.6(12) . . ?
N4 C12 H12 118.2 . . ?
C13 C12 H12 118.2 . . ?
C12 C13 C9 118.7(12) . . ?
C12 C13 H13 120.6 . . ?
C9 C13 H13 120.6 . . ?
N5 C15 S1 179.5(13) . . ?

loop_
_geom_bond_atom_site_label_1
_geom_bond_atom_site_label_2
_geom_bond_distance
_geom_bond_site_symmetry_2
_geom_bond_publ_flag
Pb N5 2.451(11) . ?
Pb N1 2.602(10) . ?
Pb O1 2.635(10) . ?
Pb N2 2.640(11) . ?
Pb O2 2.645(11) . ?
Pb N4 2.907(12) 2_565 ?
S1 C15 1.636(14) . ?
O1 C8 1.244(15) . ?
N1 C1 1.322(16) . ?
N1 C5 1.382(13) . ?
N2 C6 1.291(17) . ?
N2 N3 1.362(15) . ?
N3 C8 1.346(17) . ?
N3 H3N 0.8600 . ?
N4 C12 1.344(19) . ?
N4 C11 1.355(18) . ?
N5 C15 1.166(19) . ?
N6 O4 1.234(18) . ?
N6 O3 1.242(19) . ?
N6 O2 1.276(18) . ?
C1 C2 1.427(19) . ?
C1 H1 0.9300 . ?
C2 C3 1.38(3) . ?
C2 H2 0.9300 . ?
C3 C4 1.372(18) . ?
C3 H3 0.9300 . ?
C4 C5 1.411(17) . ?
C4 H4 0.9300 . ?
C5 C6 1.481(17) . ?
C6 C7 1.491(16) . ?
C7 H7A 0.9600 . ?
C7 H7B 0.9600 . ?
C7 H7C 0.9600 . ?
C8 C9 1.488(17) . ?
C9 C10 1.386(18) . ?
C9 C13 1.401(17) . ?
C10 C11 1.390(18) . ?
C10 H10 0.9300 . ?
C11 H11 0.9300 . ?
C12 C13 1.388(18) . ?
C12 H12 0.9300 . ?
C13 H13 0.9300 . ?

loop_
_geom_torsion_atom_site_label_1
_geom_torsion_atom_site_label_2
_geom_torsion_atom_site_label_3
_geom_torsion_atom_site_label_4
_geom_torsion
_geom_torsion_site_symmetry_1
_geom_torsion_site_symmetry_2
_geom_torsion_site_symmetry_3
_geom_torsion_site_symmetry_4
_geom_torsion_publ_flag
C6 N2 N3 C8 175.5(12) . . . . ?
Pb N2 N3 C8 -7.8(15) . . . . ?
O4 N6 O2 Pb 158.3(12) . . . . ?
O3 N6 O2 Pb -19.7(14) . . . . ?
C5 N1 C1 C2 0(3) . . . . ?
Pb N1 C1 C2 179.8(19) . . . . ?
N1 C1 C2 C3 5(4) . . . . ?
C1 C2 C3 C4 -6(3) . . . . ?
C2 C3 C4 C5 2(2) . . . . ?
C1 N1 C5 C4 -4.4(18) . . . . ?
Pb N1 C5 C4 175.8(9) . . . . ?
C1 N1 C5 C6 172.3(12) . . . . ?
Pb N1 C5 C6 -7.5(13) . . . . ?
C3 C4 C5 N1 3.4(19) . . . . ?
C3 C4 C5 C6 -173.1(12) . . . . ?
N3 N2 C6 C5 178.0(10) . . . . ?
Pb N2 C6 C5 1.5(16) . . . . ?
N3 N2 C6 C7 -6(2) . . . . ?
Pb N2 C6 C7 177.4(10) . . . . ?
N1 C5 C6 N2 3.9(17) . . . . ?
C4 C5 C6 N2 -179.4(12) . . . . ?
N1 C5 C6 C7 -172.2(11) . . . . ?
C4 C5 C6 C7 4.4(18) . . . . ?
Pb O1 C8 N3 4.6(17) . . . . ?
Pb O1 C8 C9 -175.1(8) . . . . ?
N2 N3 C8 O1 2.3(19) . . . . ?
N2 N3 C8 C9 -178.0(10) . . . . ?
O1 C8 C9 C10 26.7(18) . . . . ?
N3 C8 C9 C10 -153.0(12) . . . . ?
O1 C8 C9 C13 -149.9(13) . . . . ?
N3 C8 C9 C13 30.4(17) . . . . ?
C13 C9 C10 C11 -1.1(18) . . . . ?
C8 C9 C10 C11 -177.9(12) . . . . ?
C12 N4 C11 C10 0(2) . . . . ?
C9 C10 C11 N4 1(2) . . . . ?
C11 N4 C12 C13 0(2) . . . . ?
N4 C12 C13 C9 0(2) . . . . ?
C10 C9 C13 C12 1.0(18) . . . . ?
C8 C9 C13 C12 177.6(12) . . . . ?
